data_1519412
loop_
_publ_author_name
'Burns, Alan R.'
'Madec, Ama\"el G. E.'
'Low, Darryl W.'
'Roy, Iain D.'
'Lam, Hon Wai'

_publ_section_title
;
 Enantioselective synthesis of bicyclo[3.n.1]alkanes by chiral phosphoric
 acid-catalyzed desymmetrizing Michael cyclizations
;
_journal_issue 6
_journal_name_full 'Chem. Sci.'
_journal_page_first 3550
_journal_paper_doi 10.1039/C5SC00753D
_journal_volume 6
_journal_year 2015
_chemical_absolute_configuration ad
_chemical_formula_moiety 'C18 H19 N O5'
_chemical_formula_sum 'C18 H19 N O5'
_chemical_formula_weight 329.34
_chemical_name_systematic
;
 ?
;
_space_group_crystal_system orthorhombic
_space_group_IT_number 19
_space_group_name_Hall 'P 2ac 2ab'
_space_group_name_H-M_alt 'P 21 21 21'
_symmetry_space_group_name_Hall 'P 2ac 2ab'
_symmetry_space_group_name_H-M 'P 21 21 21'
_atom_sites_solution_hydrogens geom
_atom_sites_solution_primary iterative
_atom_sites_solution_secondary difmap
_audit_creation_date 2014-05-28
_audit_creation_method
;
Olex2 1.2
(compiled 2014.03.20 svn.r2914 for OlexSys, GUI svn.r4816)
;
_audit_update_record
;
2015-01-22 deposited with the CCDC.
2015-04-14 downloaded from the CCDC.
;
_cell_angle_alpha 90
_cell_angle_beta 90
_cell_angle_gamma 90
_cell_formula_units_Z 4
_cell_length_a 6.71816(7)
_cell_length_b 13.19234(16)
_cell_length_c 17.8880(2)
_cell_measurement_reflns_used 23060
_cell_measurement_temperature 120(2)
_cell_measurement_theta_max 74.5900
_cell_measurement_theta_min 3.3470
_cell_volume 1585.38(3)
_computing_cell_refinement
;
CrysAlisPro, Agilent Technologies,
Version 1.171.37.31 (release 14-01-2014 CrysAlis171 .NET)
(compiled Jan 14 2014,18:38:05)
;
_computing_data_collection
;
CrysAlisPro, Agilent Technologies,
Version 1.171.37.31 (release 14-01-2014 CrysAlis171 .NET)
(compiled Jan 14 2014,18:38:05)
;
_computing_data_reduction
;
CrysAlisPro, Agilent Technologies,
Version 1.171.37.31 (release 14-01-2014 CrysAlis171 .NET)
(compiled Jan 14 2014,18:38:05)
;
_computing_molecular_graphics 'Olex2 (Dolomanov et al., 2009)'
_computing_publication_material 'Olex2 (Dolomanov et al., 2009)'
_computing_structure_refinement 'ShelXL (Sheldrick, 2008)'
_computing_structure_solution 'olex2.solve (Bourhis et al., 2013)'
_diffrn_ambient_temperature 120(2)
_diffrn_detector 'CCD area detector'
_diffrn_detector_area_resol_mean 10.3271
_diffrn_detector_type 'Agilent Diffraction Atlas detector'
_diffrn_measured_fraction_theta_full 1.000
_diffrn_measured_fraction_theta_max 0.998
_diffrn_measurement_device '\k-geometry diffractometer'
_diffrn_measurement_device_type 'GV1000, Atlas'
_diffrn_measurement_method '\w scans'
_diffrn_orient_matrix_UB_11 0.1934501000
_diffrn_orient_matrix_UB_12 -0.0611193000
_diffrn_orient_matrix_UB_13 0.0102778000
_diffrn_orient_matrix_UB_21 -0.1230905000
_diffrn_orient_matrix_UB_22 -0.0958597000
_diffrn_orient_matrix_UB_23 0.0167782000
_diffrn_orient_matrix_UB_31 -0.0010957000
_diffrn_orient_matrix_UB_32 -0.0267949000
_diffrn_orient_matrix_UB_33 -0.0838342000
_diffrn_radiation_collimation 'focusing mirrors'
_diffrn_radiation_monochromator mirror
_diffrn_radiation_probe x-ray
_diffrn_radiation_type CuK\a
_diffrn_radiation_wavelength 1.54184
_diffrn_reflns_av_R_equivalents 0.0294
_diffrn_reflns_av_unetI/netI 0.0114
_diffrn_reflns_laue_measured_fraction_full 1.000
_diffrn_reflns_laue_measured_fraction_max 0.998
_diffrn_reflns_limit_h_max 8
_diffrn_reflns_limit_h_min -8
_diffrn_reflns_limit_k_max 16
_diffrn_reflns_limit_k_min -16
_diffrn_reflns_limit_l_max 19
_diffrn_reflns_limit_l_min -22
_diffrn_reflns_number 33630
_diffrn_reflns_point_group_measured_fraction_full 1.000
_diffrn_reflns_point_group_measured_fraction_max 0.997
_diffrn_reflns_theta_full 67.684
_diffrn_reflns_theta_max 74.576
_diffrn_reflns_theta_min 4.164
_diffrn_source 'microfocus sealed tube'
_diffrn_source_target Cu
_diffrn_source_type 'Agilent Diffraction microfocus tube'
_exptl_absorpt_coefficient_mu 0.839
_exptl_absorpt_correction_T_max 0.978
_exptl_absorpt_correction_T_min 0.931
_exptl_absorpt_correction_type gaussian
_exptl_absorpt_process_details
;
CrysAlisPro, Agilent Technologies,
Version 1.171.37.31 (release 14-01-2014 CrysAlis171 .NET)
(compiled Jan 14 2014,18:38:05)
Numerical absorption correction based on gaussian integration over
            a multifaceted crystal model
Empirical absorption correction using spherical harmonics,
 implemented in SCALE3 ABSPACK scaling algorithm.
;
_exptl_crystal_colour 'clear colourless'
_exptl_crystal_colour_lustre clear
_exptl_crystal_colour_primary colourless
_exptl_crystal_density_diffrn 1.380
_exptl_crystal_description needle
_exptl_crystal_F_000 696
_exptl_crystal_size_max 0.2936
_exptl_crystal_size_mid 0.0869
_exptl_crystal_size_min 0.0636
_refine_diff_density_max 0.244
_refine_diff_density_min -0.160
_refine_diff_density_rms 0.034
_refine_ls_abs_structure_details
;
 Flack x determined using 1342 quotients [(I+)-(I-)]/[(I+)+(I-)]
 (Parsons, Flack and Wagner, Acta Cryst. B69 (2013) 249-259).
;
_refine_ls_abs_structure_Flack 0.04(3)
_refine_ls_extinction_method none
_refine_ls_goodness_of_fit_ref 1.054
_refine_ls_hydrogen_treatment constr
_refine_ls_matrix_type full
_refine_ls_number_parameters 218
_refine_ls_number_reflns 3243
_refine_ls_number_restraints 0
_refine_ls_restrained_S_all 1.054
_refine_ls_R_factor_all 0.0299
_refine_ls_R_factor_gt 0.0295
_refine_ls_shift/su_max 0.000
_refine_ls_shift/su_mean 0.000
_refine_ls_structure_factor_coef Fsqd
_refine_ls_weighting_details 'w=1/[\s^2^(Fo^2^)+(0.0454P)^2^+0.3469P] where P=(Fo^2^+2Fc^2^)/3'
_refine_ls_weighting_scheme calc
_refine_ls_wR_factor_gt 0.0786
_refine_ls_wR_factor_ref 0.0789
_reflns_Friedel_coverage 0.720
_reflns_friedel_fraction_full 1.000
_reflns_friedel_fraction_max 0.994
_reflns_number_gt 3207
_reflns_number_total 3243
_reflns_threshold_expression 'I > 2\s(I)'
_cod_data_source_file c5sc00753d2.cif
_cod_data_source_block arbhlb
_cod_depositor_comments 'Adding full bibliography for 1519409--1519412.cif.'
_cod_database_code 1519412
_nottingham_internal_coll_name ARBHLB
_nottingham_internal_coll_number 13608
_nottingham_internal_coll_client ARB/HWL
_nottingham_internal_coll_type custom
_nottingham_internal_coll_frame_method 'omega scans'
_nottingham_internal_coll_frame_time '5.0000, 20.0000'
_nottingham_internal_coll_frame_width 1.0000
_nottingham_internal_coll_user pczwl
_nottingham_internal_coll_date 14/05/2014
_nottingham_internal_coll_location NOTTS
_nottingham_internal_process_date 15/05/2014
_nottingham_internal_process_user pczwl
_nottingham_internal_solution_date 15/5/2014
_nottingham_internal_solution_user pczwl
_nottingham_internal_refinement_date 15/5/2014
_nottingham_internal_refinement_user pczwl
_nottingham_internal_validation_date 28/5/2014
_nottingham_internal_validation_user pczwl
_nottingham_internal_archive_date 28/5/2014
_shelxl_version_number 2014-3
_chemical_oxdiff_formula 'C18 H19 N O5'
_shelx_space_group_comment
;
The symmetry employed for this shelxl refinement is uniquely defined
by the following loop, which should always be used as a source of
symmetry information in preference to the above space-group names.
They are only intended as comments.
;
_reflns_odcompleteness_completeness 99.94
_reflns_odcompleteness_iscentric 1
_reflns_odcompleteness_theta 66.97
_olex2_refinement_description
;
1. Fixed Uiso
 At 1.2 times of:
  All C(H) groups, All C(H,H) groups
 At 1.5 times of:
  All C(H,H,H) groups
2.a Ternary CH refined with riding coordinates:
 C5(H5), C7(H7)
2.b Secondary CH2 refined with riding coordinates:
 C3(H3A,H3B), C4(H4A,H4B), C8(H8A,H8B), C9(H9A,H9B), C13(H13A,H13B)
2.c Aromatic/amide H refined with riding coordinates:
 C17(H17), C18(H18), C20(H20), C21(H21)
2.d Idealised Me refined as rotating group:
 C10(H10A,H10B,H10C)
;
_olex2_exptl_crystal_mounting_method 'in fomblin film on a micromount'

loop_
_space_group_symop_operation_xyz
'x, y, z'
'-x+1/2, -y, z+1/2'
'x+1/2, -y+1/2, -z'
'-x, y+1/2, -z+1/2'

loop_
_atom_site_label
_atom_site_type_symbol
_atom_site_fract_x
_atom_site_fract_y
_atom_site_fract_z
_atom_site_U_iso_or_equiv
_atom_site_adp_type
_atom_site_occupancy
_atom_site_site_symmetry_order
_atom_site_calc_flag
_atom_site_refinement_flags_posn
C1 C 0.3825(3) 0.11073(13) 0.29710(9) 0.0243(3) Uani 1 1 d .
C2 C 0.2103(3) 0.04098(14) 0.31922(11) 0.0314(4) Uani 1 1 d .
C3 C 0.0550(3) 0.08043(16) 0.37156(16) 0.0438(5) Uani 1 1 d .
H3A H 0.0027 0.0225 0.4008 0.053 Uiso 1 1 calc R
H3B H -0.0564 0.1073 0.3413 0.053 Uiso 1 1 calc R
C4 C 0.1188(4) 0.16263(16) 0.42637(12) 0.0402(5) Uani 1 1 d .
H4A H 0.1658 0.1295 0.4728 0.048 Uiso 1 1 calc R
H4B H 0.0002 0.2035 0.4395 0.048 Uiso 1 1 calc R
C5 C 0.2832(3) 0.23503(13) 0.39868(9) 0.0251(3) Uani 1 1 d .
H5 H 0.3385 0.2717 0.4430 0.030 Uiso 1 1 calc R
C6 C 0.4472(3) 0.17190(13) 0.36516(10) 0.0252(4) Uani 1 1 d .
C7 C 0.2195(3) 0.31490(12) 0.33999(9) 0.0229(3) Uani 1 1 d .
H7 H 0.3410 0.3554 0.3276 0.027 Uiso 1 1 calc R
C8 C 0.1509(3) 0.26525(14) 0.26745(9) 0.0307(4) Uani 1 1 d .
H8A H 0.1287 0.3182 0.2291 0.037 Uiso 1 1 calc R
H8B H 0.0229 0.2300 0.2761 0.037 Uiso 1 1 calc R
C9 C 0.3045(3) 0.18937(15) 0.23867(10) 0.0343(4) Uani 1 1 d .
H9A H 0.4198 0.2277 0.2190 0.041 Uiso 1 1 calc R
H9B H 0.2451 0.1517 0.1963 0.041 Uiso 1 1 calc R
C10 C 0.5546(4) 0.05066(16) 0.26332(12) 0.0395(5) Uani 1 1 d .
H10A H 0.6622 0.0972 0.2495 0.059 Uiso 1 1 calc GR
H10B H 0.5082 0.0146 0.2187 0.059 Uiso 1 1 calc GR
H10C H 0.6039 0.0016 0.3001 0.059 Uiso 1 1 calc GR
O11 O 0.1987(3) -0.04329(11) 0.29214(10) 0.0507(4) Uani 1 1 d .
O12 O 0.6151(2) 0.17059(12) 0.38970(11) 0.0479(4) Uani 1 1 d .
C13 C 0.0652(2) 0.38931(13) 0.37021(10) 0.0242(3) Uani 1 1 d .
H13A H 0.0097 0.4289 0.3280 0.029 Uiso 1 1 calc R
H13B H -0.0453 0.3506 0.3931 0.029 Uiso 1 1 calc R
C14 C 0.1491(3) 0.46161(13) 0.42748(9) 0.0230(3) Uani 1 1 d .
O15 O 0.32666(19) 0.46730(11) 0.43977(8) 0.0326(3) Uani 1 1 d .
C16 C 0.0086(2) 0.52940(12) 0.46983(9) 0.0207(3) Uani 1 1 d .
C17 C -0.1917(2) 0.54047(12) 0.45036(9) 0.0213(3) Uani 1 1 d .
H17 H -0.2448 0.5032 0.4095 0.026 Uiso 1 1 calc R
C18 C -0.3132(2) 0.60581(12) 0.49048(9) 0.0216(3) Uani 1 1 d .
H18 H -0.4493 0.6141 0.4774 0.026 Uiso 1 1 calc R
C19 C -0.2319(2) 0.65856(12) 0.54981(9) 0.0201(3) Uani 1 1 d .
C20 C -0.0335(3) 0.64948(13) 0.57042(9) 0.0229(3) Uani 1 1 d .
H20 H 0.0189 0.6873 0.6111 0.028 Uiso 1 1 calc R
C21 C 0.0854(2) 0.58395(13) 0.53015(10) 0.0237(3) Uani 1 1 d .
H21 H 0.2213 0.5759 0.5436 0.028 Uiso 1 1 calc R
N22 N -0.3600(2) 0.72636(11) 0.59386(8) 0.0230(3) Uani 1 1 d .
O23 O -0.54107(18) 0.71670(10) 0.58769(7) 0.0280(3) Uani 1 1 d .
O24 O -0.2804(2) 0.78964(10) 0.63406(7) 0.0335(3) Uani 1 1 d .

loop_
_atom_site_aniso_label
_atom_site_aniso_U_11
_atom_site_aniso_U_22
_atom_site_aniso_U_33
_atom_site_aniso_U_23
_atom_site_aniso_U_13
_atom_site_aniso_U_12
C1 0.0298(8) 0.0231(8) 0.0201(8) 0.0001(6) 0.0019(7) 0.0064(7)
C2 0.0306(9) 0.0271(8) 0.0366(9) 0.0045(7) -0.0130(8) -0.0015(7)
C3 0.0221(9) 0.0347(10) 0.0747(16) 0.0163(10) 0.0077(10) -0.0002(8)
C4 0.0443(12) 0.0390(10) 0.0372(10) 0.0144(9) 0.0212(9) 0.0164(9)
C5 0.0268(8) 0.0292(8) 0.0194(7) -0.0040(6) -0.0052(6) 0.0078(7)
C6 0.0219(8) 0.0236(8) 0.0302(8) -0.0001(6) -0.0024(7) 0.0013(6)
C7 0.0246(8) 0.0220(7) 0.0221(7) -0.0018(6) -0.0004(6) 0.0031(7)
C8 0.0472(11) 0.0254(8) 0.0194(8) -0.0013(6) -0.0068(7) 0.0126(8)
C9 0.0555(12) 0.0301(9) 0.0174(7) 0.0009(7) 0.0021(8) 0.0137(9)
C10 0.0485(12) 0.0370(10) 0.0329(10) 0.0004(8) 0.0130(9) 0.0187(9)
O11 0.0641(11) 0.0309(7) 0.0570(9) -0.0044(7) -0.0203(9) -0.0083(7)
O12 0.0241(7) 0.0499(9) 0.0697(11) -0.0160(8) -0.0151(7) 0.0104(6)
C13 0.0236(8) 0.0244(8) 0.0246(8) -0.0042(6) -0.0050(7) 0.0045(7)
C14 0.0245(8) 0.0215(7) 0.0230(8) 0.0001(6) 0.0003(6) 0.0014(6)
O15 0.0212(6) 0.0334(7) 0.0431(7) -0.0128(6) -0.0010(6) -0.0005(5)
C16 0.0218(8) 0.0197(7) 0.0208(7) 0.0008(6) 0.0004(6) -0.0003(6)
C17 0.0236(8) 0.0202(7) 0.0203(7) -0.0008(6) -0.0020(6) -0.0028(6)
C18 0.0197(7) 0.0215(7) 0.0235(8) 0.0013(6) -0.0015(6) -0.0009(6)
C19 0.0215(8) 0.0193(7) 0.0195(7) 0.0015(6) 0.0028(6) -0.0006(6)
C20 0.0232(8) 0.0247(8) 0.0209(7) -0.0030(6) -0.0029(6) -0.0020(6)
C21 0.0206(8) 0.0255(8) 0.0249(8) 0.0002(7) -0.0034(6) -0.0006(6)
N22 0.0249(7) 0.0231(7) 0.0211(6) -0.0003(5) 0.0004(5) 0.0016(6)
O23 0.0222(6) 0.0347(7) 0.0271(6) -0.0012(5) 0.0023(5) 0.0033(5)
O24 0.0344(7) 0.0313(6) 0.0349(7) -0.0131(5) -0.0063(6) 0.0024(5)

loop_
_atom_type_symbol
_atom_type_description
_atom_type_scat_dispersion_real
_atom_type_scat_dispersion_imag
_atom_type_scat_source
C C 0.0181 0.0091 'International Tables Vol C Tables 4.2.6.8 and 6.1.1.4'
H H 0.0000 0.0000 'International Tables Vol C Tables 4.2.6.8 and 6.1.1.4'
N N 0.0311 0.0180 'International Tables Vol C Tables 4.2.6.8 and 6.1.1.4'
O O 0.0492 0.0322 'International Tables Vol C Tables 4.2.6.8 and 6.1.1.4'

loop_
_exptl_crystal_face_index_h
_exptl_crystal_face_index_k
_exptl_crystal_face_index_l
_exptl_crystal_face_perp_dist
_exptl_oxdiff_crystal_face_indexfrac_h
_exptl_oxdiff_crystal_face_indexfrac_k
_exptl_oxdiff_crystal_face_indexfrac_l
_exptl_oxdiff_crystal_face_x
_exptl_oxdiff_crystal_face_y
_exptl_oxdiff_crystal_face_z
0 -3 -5 0.0352 0.0002 -2.9976 -5.0034 0.1318 0.2034 0.4998
0 3 5 0.0442 -0.0002 2.9976 5.0034 -0.1318 -0.2034 -0.4998
0 3 -5 0.0318 0.0012 2.9964 -5.0046 -0.2343 -0.3713 0.3393
0 -3 5 0.0318 -0.0012 -2.9964 5.0046 0.2343 0.3713 -0.3393
-4 0 -3 0.1504 -3.9988 -0.0009 -3.0039 -0.8044 0.4419 0.2562
4 0 3 0.1182 3.9988 0.0009 3.0039 0.8044 -0.4419 -0.2562
0 9 1 0.0446 0.0014 8.9911 0.9990 -0.5390 -0.8453 -0.3247
0 0 12 0.0350 -0.0016 0.0014 12.0097 0.1230 0.2016 -1.0069
0 -8 3 0.0377 -0.0018 -7.9916 3.0040 0.5190 0.8167 -0.0377
-3 3 -8 0.1105 -2.9978 2.9957 -8.0082 -0.8453 -0.0525 0.5944
2 -4 -9 0.0734 2.0001 -3.9968 -9.0057 0.5386 -0.0142 0.8599
-3 5 2 0.1385 -2.9988 4.9948 1.9995 -0.8649 -0.0761 -0.2982
1 4 -10 0.0394 1.0018 3.9949 -10.0085 -0.1532 -0.6742 0.7309
1 6 8 0.0405 0.9998 5.9950 8.0057 -0.0907 -0.5634 -0.8329
-3 -6 0 0.1099 -3.0004 -5.9944 0.0000 -0.2141 0.9439 0.1639
0 -2 -11 0.0361 0.0011 -1.9993 -11.0085 0.0093 0.0068 0.9765

loop_
_geom_angle_atom_site_label_1
_geom_angle_atom_site_label_2
_geom_angle_atom_site_label_3
_geom_angle
C2 C1 C9 108.58(15)
C6 C1 C2 109.11(14)
C6 C1 C9 106.16(14)
C6 C1 C10 112.04(16)
C10 C1 C2 111.27(16)
C10 C1 C9 109.51(14)
C3 C2 C1 118.69(16)
O11 C2 C1 119.7(2)
O11 C2 C3 121.5(2)
C2 C3 H3A 108.0
C2 C3 H3B 108.0
C2 C3 C4 117.04(17)
H3A C3 H3B 107.3
C4 C3 H3A 108.0
C4 C3 H3B 108.0
C3 C4 H4A 108.3
C3 C4 H4B 108.3
C3 C4 C5 115.82(16)
H4A C4 H4B 107.4
C5 C4 H4A 108.3
C5 C4 H4B 108.3
C4 C5 H5 108.1
C4 C5 C7 116.21(15)
C6 C5 C4 108.03(14)
C6 C5 H5 108.1
C6 C5 C7 107.97(14)
C7 C5 H5 108.1
C5 C6 C1 113.72(14)
O12 C6 C1 123.22(16)
O12 C6 C5 123.05(17)
C5 C7 H7 106.8
C8 C7 C5 111.61(13)
C8 C7 H7 106.8
C8 C7 C13 111.85(14)
C13 C7 C5 112.65(13)
C13 C7 H7 106.8
C7 C8 H8A 109.4
C7 C8 H8B 109.4
C7 C8 C9 111.36(16)
H8A C8 H8B 108.0
C9 C8 H8A 109.4
C9 C8 H8B 109.4
C1 C9 H9A 108.3
C1 C9 H9B 108.3
C8 C9 C1 115.87(14)
C8 C9 H9A 108.3
C8 C9 H9B 108.3
H9A C9 H9B 107.4
C1 C10 H10A 109.5
C1 C10 H10B 109.5
C1 C10 H10C 109.5
H10A C10 H10B 109.5
H10A C10 H10C 109.5
H10B C10 H10C 109.5
C7 C13 H13A 109.0
C7 C13 H13B 109.0
H13A C13 H13B 107.8
C14 C13 C7 113.14(14)
C14 C13 H13A 109.0
C14 C13 H13B 109.0
O15 C14 C13 121.91(16)
O15 C14 C16 119.21(16)
C16 C14 C13 118.87(14)
C17 C16 C14 122.73(15)
C21 C16 C14 117.60(14)
C21 C16 C17 119.67(15)
C16 C17 H17 119.9
C18 C17 C16 120.17(15)
C18 C17 H17 119.9
C17 C18 H18 120.7
C19 C18 C17 118.54(15)
C19 C18 H18 120.7
C18 C19 C20 122.68(15)
C18 C19 N22 119.13(15)
C20 C19 N22 118.18(14)
C19 C20 H20 120.9
C21 C20 C19 118.13(15)
C21 C20 H20 120.9
C16 C21 H21 119.6
C20 C21 C16 120.80(15)
C20 C21 H21 119.6
O23 N22 C19 117.94(14)
O24 N22 C19 118.28(14)
O24 N22 O23 123.77(15)

loop_
_geom_bond_atom_site_label_1
_geom_bond_atom_site_label_2
_geom_bond_distance
C1 C2 1.530(3)
C1 C6 1.524(2)
C1 C9 1.563(2)
C1 C10 1.526(2)
C2 C3 1.495(3)
C2 O11 1.215(2)
C3 H3A 0.9900
C3 H3B 0.9900
C3 C4 1.523(4)
C4 H4A 0.9900
C4 H4B 0.9900
C4 C5 1.542(3)
C5 H5 1.0000
C5 C6 1.506(2)
C5 C7 1.548(2)
C6 O12 1.210(2)
C7 H7 1.0000
C7 C8 1.525(2)
C7 C13 1.527(2)
C8 H8A 0.9900
C8 H8B 0.9900
C8 C9 1.527(3)
C9 H9A 0.9900
C9 H9B 0.9900
C10 H10A 0.9800
C10 H10B 0.9800
C10 H10C 0.9800
C13 H13A 0.9900
C13 H13B 0.9900
C13 C14 1.509(2)
C14 O15 1.215(2)
C14 C16 1.505(2)
C16 C17 1.397(2)
C16 C21 1.396(2)
C17 H17 0.9500
C17 C18 1.387(2)
C18 H18 0.9500
C18 C19 1.382(2)
C19 C20 1.388(2)
C19 N22 1.470(2)
C20 H20 0.9500
C20 C21 1.380(2)
C21 H21 0.9500
N22 O23 1.228(2)
N22 O24 1.2247(19)

loop_
_geom_torsion_atom_site_label_1
_geom_torsion_atom_site_label_2
_geom_torsion_atom_site_label_3
_geom_torsion_atom_site_label_4
_geom_torsion
C1 C2 C3 C4 -27.6(3)
C2 C1 C6 C5 -58.24(19)
C2 C1 C6 O12 122.3(2)
C2 C1 C9 C8 66.3(2)
C2 C3 C4 C5 31.5(3)
C3 C4 C5 C6 -47.4(2)
C3 C4 C5 C7 74.0(2)
C4 C5 C6 C1 62.63(19)
C4 C5 C6 O12 -117.9(2)
C4 C5 C7 C8 -63.5(2)
C4 C5 C7 C13 63.29(19)
C5 C7 C8 C9 -51.5(2)
C5 C7 C13 C14 70.40(19)
C6 C1 C2 C3 39.2(2)
C6 C1 C2 O11 -143.43(18)
C6 C1 C9 C8 -50.9(2)
C6 C5 C7 C8 57.98(19)
C6 C5 C7 C13 -175.22(14)
C7 C5 C6 C1 -63.80(18)
C7 C5 C6 O12 115.6(2)
C7 C8 C9 C1 49.5(2)
C7 C13 C14 O15 9.2(2)
C7 C13 C14 C16 -171.59(14)
C8 C7 C13 C14 -162.93(15)
C9 C1 C2 C3 -76.1(2)
C9 C1 C2 O11 101.3(2)
C9 C1 C6 C5 58.59(19)
C9 C1 C6 O12 -120.8(2)
C10 C1 C2 C3 163.28(18)
C10 C1 C2 O11 -19.3(2)
C10 C1 C6 C5 178.09(15)
C10 C1 C6 O12 -1.3(3)
C10 C1 C9 C8 -172.02(18)
O11 C2 C3 C4 155.03(19)
C13 C7 C8 C9 -178.78(15)
C13 C14 C16 C17 -10.7(2)
C13 C14 C16 C21 170.35(15)
C14 C16 C17 C18 -178.57(15)
C14 C16 C21 C20 178.40(15)
O15 C14 C16 C17 168.61(17)
O15 C14 C16 C21 -10.4(2)
C16 C17 C18 C19 -0.4(2)
C17 C16 C21 C20 -0.6(2)
C17 C18 C19 C20 0.6(2)
C17 C18 C19 N22 -178.66(14)
C18 C19 C20 C21 -0.8(2)
C18 C19 N22 O23 16.3(2)
C18 C19 N22 O24 -163.17(15)
C19 C20 C21 C16 0.8(2)
C20 C19 N22 O23 -163.02(15)
C20 C19 N22 O24 17.6(2)
C21 C16 C17 C18 0.4(2)
N22 C19 C20 C21 178.46(14)
